data_7047182
loop_
_publ_author_name
'Reinig, Regina R.'
'Fought, Ellie L.'
'Ellern, Arkady'
'Windus, Theresa L.'
'Sadow, Aaron D.'

_publ_section_title
;
 Cobalt(ii) acyl intermediates in carbon-carbon bond formation and
 oxygenation.
;
_journal_issue 35
_journal_name_full 'Dalton transactions (Cambridge, England : 2003)'
_journal_page_first 12147
_journal_page_last 12161
_journal_paper_doi 10.1039/c8dt02661k
_journal_volume 47
_journal_year 2018
_chemical_formula_moiety 'C25 H34 B Co N3 O5, 0.5(C5 H12)'
_chemical_formula_sum 'C27.5 H40 B Co N3 O5'
_chemical_formula_weight 526.29
_space_group_crystal_system triclinic
_space_group_IT_number 2
_space_group_name_Hall '-P 1'
_space_group_name_H-M_alt 'P -1'
_symmetry_space_group_name_Hall '-P 1'
_symmetry_space_group_name_H-M 'P -1'
_atom_sites_solution_hydrogens geom
_atom_sites_solution_primary direct
_atom_sites_solution_secondary difmap
_audit_update_record
;
2018-05-28 deposited with the CCDC.
2018-07-26 downloaded from the CCDC.
;
_cell_angle_alpha 89.764(2)
_cell_angle_beta 78.934(2)
_cell_angle_gamma 81.773(2)
_cell_formula_units_Z 2
_cell_length_a 10.1610(8)
_cell_length_b 10.5368(9)
_cell_length_c 13.7127(11)
_cell_measurement_reflns_used 9925
_cell_measurement_temperature 173.(2)
_cell_measurement_theta_max 24.6064
_cell_measurement_theta_min 2.3117
_cell_volume 1425.6(2)
_computing_cell_refinement 'SAINT V8.38A (Bruker AXS Inc., 2017)'
_computing_data_collection 'APEX3 Suite (Bruker AXS Inc. , 2017)'
_computing_data_reduction 'SAINT V8.38A (Bruker AXS Inc., 2017)'
_computing_molecular_graphics 'shelXle (C.B. Huebschle, rev 833)'
_computing_structure_refinement 'SHELXL-2016/6 (Sheldrick, 2016)'
_computing_structure_solution 'XT, VERSION 2014/5'
_diffrn_ambient_temperature 173.(2)
_diffrn_detector_area_resol_mean 10.4167
_diffrn_measured_fraction_theta_full 0.999
_diffrn_measured_fraction_theta_max 0.999
_diffrn_measurement_device_type 'Bruker D8 VENTURE diffractometer'
_diffrn_measurement_method '\w and \f scans, narrow frame width, shutterless'
_diffrn_radiation_monochromator 'multilayer mirror'
_diffrn_radiation_type 'Mo K\a'
_diffrn_radiation_wavelength 0.71073
_diffrn_reflns_av_R_equivalents 0.0902
_diffrn_reflns_av_unetI/netI 0.0458
_diffrn_reflns_limit_h_max 12
_diffrn_reflns_limit_h_min -12
_diffrn_reflns_limit_k_max 12
_diffrn_reflns_limit_k_min -12
_diffrn_reflns_limit_l_max 16
_diffrn_reflns_limit_l_min -16
_diffrn_reflns_number 50287
_diffrn_reflns_theta_full 25.02
_diffrn_reflns_theta_max 25.02
_diffrn_reflns_theta_min 2.31
_diffrn_source 'microfocus sealed tube'
_diffrn_source_type 'sealed tube'
_exptl_absorpt_coefficient_mu 0.638
_exptl_absorpt_correction_T_max 0.97
_exptl_absorpt_correction_T_min 0.77
_exptl_absorpt_correction_type multi-scan
_exptl_absorpt_process_details
;
SADABS (Spek A. L., 2015) was used fo an rabsorption correction and scalling of
observed data
;
_exptl_crystal_colour yellow
_exptl_crystal_density_diffrn 1.226
_exptl_crystal_density_method 'not measured'
_exptl_crystal_description plate
_exptl_crystal_F_000 554
_exptl_crystal_size_max 0.280
_exptl_crystal_size_mid 0.140
_exptl_crystal_size_min 0.050
_refine_diff_density_max 0.382
_refine_diff_density_min -0.524
_refine_ls_extinction_method none
_refine_ls_goodness_of_fit_ref 0.769
_refine_ls_hydrogen_treatment constr
_refine_ls_matrix_type full
_refine_ls_number_parameters 323
_refine_ls_number_reflns 5032
_refine_ls_number_restraints 0
_refine_ls_restrained_S_all 0.769
_refine_ls_R_factor_all 0.0626
_refine_ls_R_factor_gt 0.0462
_refine_ls_shift/su_max 0.000
_refine_ls_shift/su_mean 0.000
_refine_ls_structure_factor_coef Fsqd
_refine_ls_weighting_details 'w=1/[\s^2^(Fo^2^)+(0.1220P)^2^+3.1022P] where P=(Fo^2^+2Fc^2^)/3'
_refine_ls_weighting_scheme calc
_refine_ls_wR_factor_gt 0.1355
_refine_ls_wR_factor_ref 0.1518
_reflns_number_gt 4061
_reflns_number_total 5032
_reflns_threshold_expression 'I > 2\s(I)'
_cod_data_source_file c8dt02661k2.cif
_cod_data_source_block Sad530Mo
_cod_depositor_comments
;
The following automatic conversions were performed:

'_exptl_absorpt_correction_type' value 'Multi-Scan' changed to
'multi-scan' according to
/home/data/users/saulius/crontab/automatic-downloads/rss-feeds/RSC/lib/dictionaries/cif_core.dic
dictionary named 'cif_core.dic' version 2.4.2 from 2011-04-26.

Automatic conversion script
Id: cif_fix_values 4973 2017-02-22 13:04:09Z antanas 

 Adding full bibliography for 7047177--7047187.cif.
;
_cod_database_code 7047182

loop_
_space_group_symop_operation_xyz
'x, y, z'
'-x, -y, -z'

loop_
_atom_site_type_symbol
_atom_site_label
_atom_site_fract_x
_atom_site_fract_y
_atom_site_fract_z
_atom_site_U_iso_or_equiv
_atom_site_adp_type
_atom_site_calc_flag
_atom_site_refinement_flags_adp
_atom_site_refinement_flags_posn
_atom_site_occupancy
Co Co1 0.51308(4) 0.68110(4) 0.76185(3) 0.02603(16) Uani d . . 1
B B1 0.6931(3) 0.7574(3) 0.5623(2) 0.0220(7) Uani d . . 1
C C1 0.2594(4) 0.5757(5) 0.6195(3) 0.0568(11) Uani d . . 1
H H1A 0.325784 0.499623 0.597022 0.085 Uiso calc U R 1
H H1B 0.182414 0.577435 0.585821 0.085 Uiso calc U R 1
H H1C 0.22752 0.572752 0.691516 0.085 Uiso calc U R 1
C C2 0.3246(3) 0.6944(3) 0.5953(2) 0.0306(7) Uani d . . 1
C C3 0.2354(4) 0.8117(5) 0.6415(4) 0.0665(13) Uani d . . 1
H H3A 0.218402 0.80479 0.713969 0.1 Uiso calc U R 1
H H3B 0.149166 0.82034 0.618331 0.1 Uiso calc U R 1
H H3C 0.279879 0.887186 0.622551 0.1 Uiso calc U R 1
C C4 0.3665(4) 0.7018(5) 0.4825(3) 0.0496(10) Uani d . . 1
H H4A 0.370984 0.61703 0.45021 0.06 Uiso calc U R 1
H H4B 0.301545 0.764814 0.455527 0.06 Uiso calc U R 1
C C5 0.5443(3) 0.7234(3) 0.5527(2) 0.0252(6) Uani d . . 1
C C6 0.4127(4) 1.0146(4) 0.8447(3) 0.0486(10) Uani d . . 1
H H6A 0.352656 1.017229 0.796421 0.073 Uiso calc U R 1
H H6B 0.401556 1.09914 0.877212 0.073 Uiso calc U R 1
H H6C 0.389495 0.950657 0.894751 0.073 Uiso calc U R 1
C C7 0.5587(4) 0.9786(3) 0.7915(2) 0.0339(8) Uani d . . 1
C C8 0.6558(5) 0.9641(4) 0.8638(3) 0.0524(10) Uani d . . 1
H H8A 0.632843 0.896752 0.910861 0.079 Uiso calc U R 1
H H8B 0.648456 1.045436 0.900278 0.079 Uiso calc U R 1
H H8C 0.74885 0.94081 0.826927 0.079 Uiso calc U R 1
C C9 0.6016(4) 1.0728(3) 0.7105(3) 0.0407(9) Uani d . . 1
H H9A 0.521457 1.124136 0.691244 0.049 Uiso calc U R 1
H H9B 0.65779 1.131719 0.733265 0.049 Uiso calc U R 1
C C10 0.6478(3) 0.8724(3) 0.6464(2) 0.0237(6) Uani d . . 1
C C11 0.7566(4) 0.3924(4) 0.7936(3) 0.0516(11) Uani d . . 1
H H11A 0.691353 0.422255 0.8543 0.077 Uiso calc U R 1
H H11B 0.831413 0.332902 0.811002 0.077 Uiso calc U R 1
H H11C 0.711399 0.348523 0.749519 0.077 Uiso calc U R 1
C C12 0.8116(3) 0.5065(3) 0.7412(3) 0.0332(7) Uani d . . 1
C C13 0.8740(4) 0.5830(4) 0.8102(3) 0.0533(11) Uani d . . 1
H H13A 0.916656 0.650815 0.772979 0.08 Uiso calc U R 1
H H13B 0.942496 0.525635 0.837073 0.08 Uiso calc U R 1
H H13C 0.803019 0.62152 0.865028 0.08 Uiso calc U R 1
C C14 0.9106(3) 0.4689(3) 0.6441(3) 0.0355(8) Uani d . . 1
H H14A 1.00526 0.455465 0.65457 0.043 Uiso calc U R 1
H H14B 0.891367 0.389514 0.614656 0.043 Uiso calc U R 1
C C15 0.7618(3) 0.6376(3) 0.6196(2) 0.0228(6) Uani d . . 1
C C16 0.7948(3) 0.7963(3) 0.4651(2) 0.0239(6) Uani d . . 1
C C17 0.9119(3) 0.8434(3) 0.4789(2) 0.0286(7) Uani d . . 1
H H17 0.927801 0.849351 0.54464 0.034 Uiso calc U R 1
C C18 1.0058(3) 0.8818(3) 0.4019(3) 0.0334(8) Uani d . . 1
H H18 1.083543 0.913872 0.414936 0.04 Uiso calc U R 1
C C19 0.9851(3) 0.8729(3) 0.3057(3) 0.0359(8) Uani d . . 1
H H19 1.048091 0.899797 0.251995 0.043 Uiso calc U R 1
C C20 0.8726(4) 0.8246(3) 0.2883(3) 0.0367(8) Uani d . . 1
H H20 0.859197 0.817056 0.221999 0.044 Uiso calc U R 1
C C21 0.7783(3) 0.7868(3) 0.3663(2) 0.0301(7) Uani d . . 1
H H21 0.70136 0.754014 0.352363 0.036 Uiso calc U R 1
C C22 0.4337(4) 0.5211(4) 0.7875(3) 0.0402(8) Uani d . . 1
C C23 0.3111(5) 0.5218(5) 0.8690(3) 0.0592(11) Uani d . . 1
H H23A 0.339641 0.52892 0.933627 0.071 Uiso calc U R 1
H H23B 0.24627 0.599625 0.86275 0.071 Uiso calc U R 1
C C24 0.2379(6) 0.4077(6) 0.8714(4) 0.0771(15) Uani d . . 1
H H24A 0.203035 0.402554 0.809863 0.116 Uiso calc U R 1
H H24B 0.162196 0.416327 0.928398 0.116 Uiso calc U R 1
H H24C 0.300511 0.329474 0.877448 0.116 Uiso calc U R 1
C C25 0.5118(4) 0.6850(4) 0.8896(3) 0.0430(9) Uani d . . 1
N N1 0.4594(2) 0.6894(2) 0.62601(18) 0.0259(6) Uani d . . 1
N N2 0.5764(3) 0.8576(2) 0.73249(18) 0.0251(6) Uani d . . 1
N N3 0.7071(2) 0.5975(2) 0.70373(18) 0.0249(5) Uani d . . 1
O O1 0.4996(2) 0.7423(2) 0.46691(16) 0.0368(6) Uani d . . 1
O O2 0.6797(2) 0.9915(2) 0.62776(16) 0.0315(5) Uani d . . 1
O O3 0.8874(2) 0.5777(2) 0.58093(16) 0.0304(5) Uani d . . 1
O O4 0.4805(3) 0.4254(3) 0.7375(3) 0.0640(8) Uani d . . 1
O O5 0.5122(4) 0.6861(3) 0.9739(2) 0.0717(10) Uani d . . 1

loop_
_atom_site_aniso_label
_atom_site_aniso_U_11
_atom_site_aniso_U_22
_atom_site_aniso_U_33
_atom_site_aniso_U_12
_atom_site_aniso_U_13
_atom_site_aniso_U_23
Co1 0.0226(2) 0.0302(3) 0.0241(2) -0.00289(17) -0.00201(16) 0.00198(17)
B1 0.0184(16) 0.0252(17) 0.0234(16) -0.0050(13) -0.0048(13) 0.0013(13)
C1 0.047(2) 0.069(3) 0.066(3) -0.033(2) -0.022(2) 0.018(2)
C2 0.0218(16) 0.0394(18) 0.0336(17) -0.0079(13) -0.0103(13) 0.0074(14)
C3 0.037(2) 0.077(3) 0.081(3) 0.018(2) -0.022(2) -0.018(3)
C4 0.034(2) 0.081(3) 0.042(2) -0.028(2) -0.0128(17) 0.015(2)
C5 0.0218(15) 0.0266(16) 0.0278(16) -0.0045(12) -0.0055(12) 0.0005(12)
C6 0.047(2) 0.044(2) 0.045(2) 0.0081(18) 0.0051(18) -0.0093(17)
C7 0.0398(19) 0.0310(18) 0.0278(17) 0.0015(14) -0.0039(14) -0.0060(14)
C8 0.064(3) 0.055(3) 0.044(2) -0.013(2) -0.022(2) -0.0043(19)
C9 0.052(2) 0.0255(17) 0.0379(19) -0.0010(15) 0.0041(16) -0.0073(14)
C10 0.0192(14) 0.0232(15) 0.0302(16) -0.0042(12) -0.0075(12) 0.0029(12)
C11 0.050(2) 0.037(2) 0.057(2) 0.0038(17) 0.0076(19) 0.0186(18)
C12 0.0286(17) 0.0285(17) 0.0386(18) 0.0044(13) -0.0035(14) 0.0099(14)
C13 0.048(2) 0.064(3) 0.052(2) 0.005(2) -0.028(2) 0.001(2)
C14 0.0277(17) 0.0295(17) 0.044(2) 0.0040(14) 0.0003(14) 0.0079(15)
C15 0.0185(14) 0.0210(15) 0.0301(16) -0.0046(11) -0.0057(12) -0.0035(12)
C16 0.0206(15) 0.0205(14) 0.0290(16) -0.0014(12) -0.0022(12) -0.0003(12)
C17 0.0251(16) 0.0282(16) 0.0321(17) -0.0039(13) -0.0043(13) -0.0029(13)
C18 0.0252(16) 0.0271(17) 0.044(2) -0.0051(13) 0.0033(14) -0.0006(14)
C19 0.0293(17) 0.0309(18) 0.041(2) -0.0035(14) 0.0088(15) 0.0087(15)
C20 0.0360(19) 0.042(2) 0.0281(17) 0.0004(15) -0.0002(14) 0.0053(14)
C21 0.0237(16) 0.0359(18) 0.0299(17) -0.0043(13) -0.0034(13) 0.0024(14)
C22 0.040(2) 0.041(2) 0.0382(19) -0.0015(16) -0.0091(16) 0.0007(16)
C23 0.062(3) 0.064(3) 0.052(2) -0.023(2) -0.001(2) 0.009(2)
C24 0.081(4) 0.082(4) 0.075(3) -0.038(3) -0.013(3) 0.021(3)
C25 0.049(2) 0.045(2) 0.035(2) -0.0099(17) -0.0062(16) 0.0047(16)
N1 0.0194(13) 0.0317(14) 0.0277(14) -0.0080(11) -0.0038(10) 0.0033(11)
N2 0.0258(13) 0.0258(13) 0.0230(13) -0.0011(10) -0.0050(10) -0.0024(10)
N3 0.0218(13) 0.0250(13) 0.0276(13) -0.0026(10) -0.0049(10) 0.0022(11)
O1 0.0248(12) 0.0608(16) 0.0295(12) -0.0171(11) -0.0091(9) 0.0114(11)
O2 0.0337(12) 0.0268(12) 0.0315(12) -0.0063(9) 0.0011(9) -0.0018(9)
O3 0.0240(11) 0.0268(11) 0.0362(12) 0.0015(9) 0.0008(9) 0.0043(9)
O4 0.0616(19) 0.0562(19) 0.073(2) -0.0089(15) -0.0105(16) -0.0073(16)
O5 0.099(3) 0.084(2) 0.0344(17) -0.022(2) -0.0131(16) 0.0061(15)

loop_
_atom_type_symbol
_atom_type_description
_atom_type_scat_dispersion_real
_atom_type_scat_dispersion_imag
_atom_type_scat_source
C C 0.0033 0.0016 'International Tables Vol C Tables 4.2.6.8 and 6.1.1.4'
H H 0.0000 0.0000 'International Tables Vol C Tables 4.2.6.8 and 6.1.1.4'
B B 0.0013 0.0007 'International Tables Vol C Tables 4.2.6.8 and 6.1.1.4'
Co Co 0.3494 0.9721 'International Tables Vol C Tables 4.2.6.8 and 6.1.1.4'
N N 0.0061 0.0033 'International Tables Vol C Tables 4.2.6.8 and 6.1.1.4'
O O 0.0106 0.0060 'International Tables Vol C Tables 4.2.6.8 and 6.1.1.4'

loop_
_geom_angle_atom_site_label_1
_geom_angle_atom_site_label_2
_geom_angle_atom_site_label_3
_geom_angle
C25 Co1 C22 85.49(17)
C25 Co1 N1 164.44(15)
C22 Co1 N1 89.67(13)
C25 Co1 N3 102.66(15)
C22 Co1 N3 97.08(13)
N1 Co1 N3 92.59(10)
C25 Co1 N2 96.44(14)
C22 Co1 N2 173.96(13)
N1 Co1 N2 86.99(10)
N3 Co1 N2 88.10(10)
C16 B1 C15 112.5(2)
C16 B1 C10 112.9(2)
C15 B1 C10 104.4(2)
C16 B1 C5 119.9(3)
C15 B1 C5 105.6(2)
C10 B1 C5 99.8(2)
C2 C1 H1A 109.5
C2 C1 H1B 109.5
H1A C1 H1B 109.5
C2 C1 H1C 109.5
H1A C1 H1C 109.5
H1B C1 H1C 109.5
C3 C2 N1 108.1(3)
C3 C2 C1 111.7(4)
N1 C2 C1 113.7(3)
C3 C2 C4 113.1(3)
N1 C2 C4 100.9(2)
C1 C2 C4 108.9(3)
C2 C3 H3A 109.5
C2 C3 H3B 109.5
H3A C3 H3B 109.5
C2 C3 H3C 109.5
H3A C3 H3C 109.5
H3B C3 H3C 109.5
O1 C4 C2 104.6(3)
O1 C4 H4A 110.8
C2 C4 H4A 110.8
O1 C4 H4B 110.8
C2 C4 H4B 110.8
H4A C4 H4B 108.9
N1 C5 O1 116.0(3)
N1 C5 B1 123.5(3)
O1 C5 B1 120.2(3)
C7 C6 H6A 109.5
C7 C6 H6B 109.5
H6A C6 H6B 109.5
C7 C6 H6C 109.5
H6A C6 H6C 109.5
H6B C6 H6C 109.5
N2 C7 C6 111.1(3)
N2 C7 C8 109.1(3)
C6 C7 C8 111.8(3)
N2 C7 C9 101.3(3)
C6 C7 C9 112.6(3)
C8 C7 C9 110.5(3)
C7 C8 H8A 109.5
C7 C8 H8B 109.5
H8A C8 H8B 109.5
C7 C8 H8C 109.5
H8A C8 H8C 109.5
H8B C8 H8C 109.5
O2 C9 C7 104.3(3)
O2 C9 H9A 110.9
C7 C9 H9A 110.9
O2 C9 H9B 110.9
C7 C9 H9B 110.9
H9A C9 H9B 108.9
N2 C10 O2 115.8(3)
N2 C10 B1 122.7(3)
O2 C10 B1 121.4(2)
C12 C11 H11A 109.5
C12 C11 H11B 109.5
H11A C11 H11B 109.5
C12 C11 H11C 109.5
H11A C11 H11C 109.5
H11B C11 H11C 109.5
N3 C12 C11 113.7(3)
N3 C12 C14 100.1(2)
C11 C12 C14 112.9(3)
N3 C12 C13 107.3(3)
C11 C12 C13 111.0(3)
C14 C12 C13 111.4(3)
C12 C13 H13A 109.5
C12 C13 H13B 109.5
H13A C13 H13B 109.5
C12 C13 H13C 109.5
H13A C13 H13C 109.5
H13B C13 H13C 109.5
O3 C14 C12 103.8(2)
O3 C14 H14A 111.0
C12 C14 H14A 111.0
O3 C14 H14B 111.0
C12 C14 H14B 111.0
H14A C14 H14B 109.0
N3 C15 O3 115.5(3)
N3 C15 B1 124.4(3)
O3 C15 B1 120.0(2)
C17 C16 C21 115.8(3)
C17 C16 B1 117.9(3)
C21 C16 B1 126.4(3)
C18 C17 C16 123.4(3)
C18 C17 H17 118.3
C16 C17 H17 118.3
C19 C18 C17 119.2(3)
C19 C18 H18 120.4
C17 C18 H18 120.4
C20 C19 C18 119.5(3)
C20 C19 H19 120.2
C18 C19 H19 120.2
C19 C20 C21 121.0(3)
C19 C20 H20 119.5
C21 C20 H20 119.5
C20 C21 C16 121.2(3)
C20 C21 H21 119.4
C16 C21 H21 119.4
O4 C22 C23 120.6(4)
O4 C22 Co1 120.8(3)
C23 C22 Co1 118.6(3)
C24 C23 C22 116.2(4)
C24 C23 H23A 108.2
C22 C23 H23A 108.2
C24 C23 H23B 108.2
C22 C23 H23B 108.2
H23A C23 H23B 107.4
C23 C24 H24A 109.5
C23 C24 H24B 109.5
H24A C24 H24B 109.5
C23 C24 H24C 109.5
H24A C24 H24C 109.5
H24B C24 H24C 109.5
O5 C25 Co1 179.1(4)
C5 N1 C2 108.5(2)
C5 N1 Co1 117.7(2)
C2 N1 Co1 132.02(19)
C10 N2 C7 108.7(3)
C10 N2 Co1 117.6(2)
C7 N2 Co1 133.7(2)
C15 N3 C12 108.2(2)
C15 N3 Co1 116.6(2)
C12 N3 Co1 134.9(2)
C5 O1 C4 106.5(2)
C10 O2 C9 105.9(2)
C15 O3 C14 105.5(2)

loop_
_geom_bond_atom_site_label_1
_geom_bond_atom_site_label_2
_geom_bond_distance
Co1 C25 1.751(4)
Co1 C22 1.973(4)
Co1 N1 2.037(3)
Co1 N3 2.050(2)
Co1 N2 2.066(3)
B1 C16 1.612(4)
B1 C15 1.627(4)
B1 C10 1.630(4)
B1 C5 1.633(4)
C1 C2 1.505(5)
C1 H1A 0.98
C1 H1B 0.98
C1 H1C 0.98
C2 C3 1.488(5)
C2 N1 1.502(4)
C2 C4 1.527(5)
C3 H3A 0.98
C3 H3B 0.98
C3 H3C 0.98
C4 O1 1.454(4)
C4 H4A 0.99
C4 H4B 0.99
C5 N1 1.279(4)
C5 O1 1.344(4)
C6 C7 1.517(5)
C6 H6A 0.98
C6 H6B 0.98
C6 H6C 0.98
C7 N2 1.484(4)
C7 C8 1.521(5)
C7 C9 1.529(5)
C8 H8A 0.98
C8 H8B 0.98
C8 H8C 0.98
C9 O2 1.455(4)
C9 H9A 0.99
C9 H9B 0.99
C10 N2 1.283(4)
C10 O2 1.352(4)
C11 C12 1.519(5)
C11 H11A 0.98
C11 H11B 0.98
C11 H11C 0.98
C12 N3 1.491(4)
C12 C14 1.522(5)
C12 C13 1.527(5)
C13 H13A 0.98
C13 H13B 0.98
C13 H13C 0.98
C14 O3 1.453(4)
C14 H14A 0.99
C14 H14B 0.99
C15 N3 1.279(4)
C15 O3 1.350(4)
C16 C17 1.399(4)
C16 C21 1.402(4)
C17 C18 1.381(5)
C17 H17 0.95
C18 C19 1.380(5)
C18 H18 0.95
C19 C20 1.377(5)
C19 H19 0.95
C20 C21 1.390(5)
C20 H20 0.95
C21 H21 0.95
C22 O4 1.207(5)
C22 C23 1.505(6)
C23 C24 1.499(6)
C23 H23A 0.99
C23 H23B 0.99
C24 H24A 0.98
C24 H24B 0.98
C24 H24C 0.98
C25 O5 1.156(5)
